data_2011626
loop_
_publ_author_name
'Wang, Qiguang'
'Ma, Chunling'
'Zhai, Jianjun'

_publ_section_title
;
 Furanoeudesmane-B, a new eudesmane sesquiterpenoid from <i>Myoporum
 bontioides</i>
;
_journal_issue 12
_journal_name_full 'Acta Crystallographica Section C'
_journal_page_first e569
_journal_page_last e569
_journal_paper_doi 10.1107/S0108270100014797
_journal_volume 56
_journal_year 2000
_chemical_formula_sum 'C22 H30 O5'
_chemical_formula_weight 374.46
_chemical_name_common 'eudesmane sesquiterpenoid'
_chemical_name_systematic
;
 3\b-angloyloxy-4\aacetoxy-5\aH-furanoeudesmane
;
_space_group_IT_number 19
_symmetry_cell_setting orthorhombic
_symmetry_space_group_name_Hall 'P 2ac 2ab'
_symmetry_space_group_name_H-M 'P 21 21 21'
_audit_creation_method SHELXL-97
_cell_angle_alpha 90.00
_cell_angle_beta 90.00
_cell_angle_gamma 90.00
_cell_formula_units_Z 4
_cell_length_a 8.8540(10)
_cell_length_b 12.1220(10)
_cell_length_c 17.708(2)
_cell_measurement_reflns_used 20
_cell_measurement_temperature 293(2)
_cell_measurement_theta_max 15.47
_cell_measurement_theta_min 8.02
_cell_volume 1900.6(3)
_computing_cell_refinement 'CAD-4 Users Manual'
_computing_data_collection 'CAD-4 Users Manual (Enraf-Nonius, 1985)'
_computing_data_reduction 'Xtal3.4 ADDREF SORTRF (Hall et al., 1995)'
_computing_molecular_graphics Xtal3.4
_computing_publication_material 'Xtal3.4 BONDLA CIFIO'
_computing_structure_refinement 'Xtal3.4 CRYLSQ'
_computing_structure_solution 'SHELXS97 (Sheldrick, 1997)'
_diffrn_ambient_temperature 293(2)
_diffrn_measurement_device_type 'Enraf-Nonius CAD-4'
_diffrn_measurement_method \w-2\q
_diffrn_radiation_monochromator graphite
_diffrn_radiation_source 'fine-focus sealed tube'
_diffrn_radiation_type MoK\a
_diffrn_radiation_wavelength .71073
_diffrn_reflns_av_R_equivalents .048
_diffrn_reflns_av_sigmaI/netI .0560
_diffrn_reflns_limit_h_max 10
_diffrn_reflns_limit_h_min -10
_diffrn_reflns_limit_k_max 14
_diffrn_reflns_limit_k_min 0
_diffrn_reflns_limit_l_max 23
_diffrn_reflns_limit_l_min 0
_diffrn_reflns_number 4692
_diffrn_reflns_theta_max 28.72
_diffrn_standards_decay_% .1
_diffrn_standards_interval_time 60
_diffrn_standards_number 3
_exptl_absorpt_coefficient_mu .091
_exptl_absorpt_correction_type none
_exptl_crystal_colour colourless
_exptl_crystal_density_diffrn 1.309
_exptl_crystal_density_method 'not measured'
_exptl_crystal_description block
_exptl_crystal_F_000 808
_exptl_crystal_size_max .4
_exptl_crystal_size_mid .3
_exptl_crystal_size_min .2
_refine_diff_density_max .341
_refine_diff_density_min -.228
_refine_ls_extinction_method none
_refine_ls_goodness_of_fit_all 1.421
_refine_ls_goodness_of_fit_ref 1.421
_refine_ls_hydrogen_treatment noref
_refine_ls_matrix_type full
_refine_ls_number_constraints 0
_refine_ls_number_parameters 244
_refine_ls_number_reflns 2347
_refine_ls_number_restraints 2
_refine_ls_R_factor_all .056
_refine_ls_R_factor_gt .040
_refine_ls_shift/su_max .011
_refine_ls_shift/su_mean .001
_refine_ls_structure_factor_coef Fsqd
_refine_ls_weighting_details 'w = 1/[\s^2^(Fo^2^)+(0.1253P)^2^] where P = (Fo^2^+2Fc^2^)/3'
_refine_ls_weighting_scheme calca
_refine_ls_wR_factor_all .039
_refine_ls_wR_factor_ref .039
_reflns_number_gt 2348
_reflns_number_total 2348
_reflns_threshold_expression 'Fsqd > 0'
_cod_data_source_file qa0410.cif
_cod_data_source_block I
_cod_database_code 2011626

loop_
_symmetry_equiv_pos_as_xyz
'x, y, z'
'-x+1/2, -y, z+1/2'
'-x, y+1/2, -z+1/2'
'x+1/2, -y+1/2, -z'

loop_
_atom_site_label
_atom_site_fract_x
_atom_site_fract_y
_atom_site_fract_z
_atom_site_U_iso_or_equiv
_atom_site_adp_type
_atom_site_calc_flag
_atom_site_calc_attached_atom
_atom_site_occupancy
_atom_site_disorder_assembly
_atom_site_disorder_group
O1 .8868(2) -.33387(13) 1.13666(9) .0627(10) Uani ? ? 1.00000 ? ?
O2 .7934(2) .08168(12) .94647(8) .0542(9) Uani ? ? 1.00000 ? ?
O3 .8237(2) -.05402(15) .87217(9) .0808(13) Uani ? ? 1.00000 ? ?
O4 1.0715(2) .17485(13) .90985(8) .0625(10) Uani ? ? 1.00000 ? ?
O5 1.1944(3) .1088(2) .82234(11) .1156(18) Uani ? ? 1.00000 ? ?
C1 1.2085(3) -.0684(2) 1.01138(13) .0658(16) Uani ? ? 1.00000 ? ?
H1A 1.29940 -.07730 1.03680 .08000 Uiso ? ? 1.00000 ? ?
H1B 1.19020 -.12720 .97540 .08000 Uiso ? ? 1.00000 ? ?
C2 1.2133(3) .0483(2) .98130(13) .0662(16) Uani ? ? 1.00000 ? ?
H2A 1.22960 .10770 1.01990 .08000 Uiso ? ? 1.00000 ? ?
H2B 1.29550 .05410 .96060 .08000 Uiso ? ? 1.00000 ? ?
C3 1.0728(3) .06705(18) .94176(11) .0552(13) Uani ? ? 1.00000 ? ?
H3 1.05840 .02080 .90440 .08000 Uiso ? ? 1.00000 ? ?
C4 .9330(3) .06386(17) .98797(10) .0497(12) Uani ? ? 1.00000 ? ?
C5 .9232(3) -.05092(17) 1.02170(11) .0459(11) Uani ? ? 1.00000 ? ?
H5 .91000 -.10010 .97770 .08000 Uiso ? ? 1.00000 ? ?
C6 .7839(3) -.06505(18) 1.06645(12) .0546(13) Uani ? ? 1.00000 ? ?
H6A .77790 -.00250 1.10050 .08000 Uiso ? ? 1.00000 ? ?
H6B .69110 -.05390 1.04330 .08000 Uiso ? ? 1.00000 ? ?
C7 .7883(3) -.17564(18) 1.10221(11) .0527(12) Uani ? ? 1.00000 ? ?
C8 .9100(3) -.23626(18) 1.10075(12) .0525(13) Uani ? ? 1.00000 ? ?
C9 1.0591(3) -.2146(2) 1.06945(12) .0583(14) Uani ? ? 1.00000 ? ?
H9A 1.13390 -.23160 1.08940 .08000 Uiso ? ? 1.00000 ? ?
H9B 1.06630 -.24970 1.02950 .08000 Uiso ? ? 1.00000 ? ?
C10 1.0720(3) -.08926(17) 1.05685(11) .0504(12) Uani ? ? 1.00000 ? ?
C11 .6762(3) -.23234(19) 1.13978(14) .0585(14) Uani ? ? 1.00000 ? ?
C12 .7415(3) -.3262(2) 1.15965(13) .0684(17) Uani ? ? 1.00000 ? ?
H12 .70720 -.39950 1.18540 .08000 Uiso ? ? 1.00000 ? ?
C13 .5154(3) -.1954(2) 1.15280(15) .084(2) Uani ? ? 1.00000 ? ?
H13A .50210 -.12250 1.13330 .12500 Uiso ? ? 1.00000 ? ?
H13B .49590 -.19370 1.20710 .12500 Uiso ? ? 1.00000 ? ?
H13C .44720 -.24530 1.12970 .12500 Uiso ? ? 1.00000 ? ?
C14 .9241(3) .16239(18) 1.03529(13) .0669(15) Uani ? ? 1.00000 ? ?
H14A .83220 .15890 1.06530 .10300 Uiso ? ? 1.00000 ? ?
H14B .92220 .22680 1.00490 .10300 Uiso ? ? 1.00000 ? ?
H14C 1.00890 .16440 1.06910 .10300 Uiso ? ? 1.00000 ? ?
C15 .7592(3) .02475(19) .89090(13) .0601(15) Uani ? ? 1.00000 ? ?
C16 .6200(3) .0705(2) .85794(17) .085(2) Uani ? ? 1.00000 ? ?
H16A .59260 .13700 .88470 .12400 Uiso ? ? 1.00000 ? ?
H16B .54170 .01780 .86150 .12400 Uiso ? ? 1.00000 ? ?
H16C .63910 .08890 .80590 .12400 Uiso ? ? 1.00000 ? ?
C17 1.1330(3) .1847(2) .84955(13) .0719(18) Uani ? ? 1.00000 ? ?
C18 1.1106(4) .3026(3) .82369(14) .095(2) Uani ? ? 1.00000 ? ?
C19 1.2114(5) .3447(3) .78680(15) .099(2) Uani ? ? 1.00000 ? ?
H19 1.17730 .43070 .76930 .08000 Uiso ? ? 1.00000 ? ?
C20 .9568(4) .3584(2) .84507(18) .098(2) Uani ? ? 1.00000 ? ?
H20A .89630 .30910 .87330 .14700 Uiso ? ? 1.00000 ? ?
H20B .90370 .37970 .79920 .14700 Uiso ? ? 1.00000 ? ?
H20C .97580 .42470 .87390 .14700 Uiso ? ? 1.00000 ? ?
C21 1.3502(4) .2963(3) .76509(16) .089(2) Uani ? ? 1.00000 ? ?
H21A 1.40890 .34900 .73690 .12900 Uiso ? ? 1.00000 ? ?
H21B 1.33290 .23220 .73540 .12900 Uiso ? ? 1.00000 ? ?
H21C 1.40650 .27610 .81010 .12900 Uiso ? ? 1.00000 ? ?
C22 1.0972(3) -.0324(2) 1.12993(11) .0675(15) Uani ? ? 1.00000 ? ?
H22A 1.01040 -.04490 1.16010 .09500 Uiso ? ? 1.00000 ? ?
H22B 1.11030 .04370 1.11940 .09500 Uiso ? ? 1.00000 ? ?
H22C 1.18480 -.06350 1.15200 .09500 Uiso ? ? 1.00000 ? ?

loop_
_atom_site_aniso_label
_atom_site_aniso_U_11
_atom_site_aniso_U_22
_atom_site_aniso_U_33
_atom_site_aniso_U_12
_atom_site_aniso_U_13
_atom_site_aniso_U_23
O1 .0742(13) .0503(9) .0636(9) -.0061(9) -.0125(9) .0204(8)
O2 .0694(11) .0432(7) .0501(8) .0102(8) -.0033(9) -.0003(7)
O3 .1002(15) .0737(12) .0685(11) .0227(11) -.0245(10) -.0230(9)
O4 .0942(13) .0486(9) .0448(7) -.0111(10) -.0053(9) .0085(7)
O5 .187(3) .0850(15) .0751(13) .0063(18) .0457(16) .0322(11)
C1 .0546(16) .0823(18) .0606(13) .0050(15) .0057(12) .0274(13)
C2 .0521(16) .086(2) .0601(13) -.0063(15) .0048(13) .0098(14)
C3 .0752(17) .0423(12) .0481(11) -.0103(12) .0015(13) .0016(10)
C4 .0693(16) .0401(12) .0398(9) -.0006(12) -.0039(11) .0030(9)
C5 .0541(14) .0383(10) .0454(10) -.0006(11) .0013(11) .0007(8)
C6 .0610(16) .0428(12) .0602(12) .0011(11) .0045(12) .0071(10)
C7 .0549(14) .0586(13) .0444(10) -.0055(14) -.0007(12) .0065(11)
C8 .0595(14) .0515(14) .0465(11) -.0080(12) -.0081(12) .0096(10)
C9 .0613(17) .0551(13) .0586(12) .0105(12) -.0078(12) .0095(11)
C10 .0549(15) .0466(12) .0498(10) -.0015(12) -.0034(12) .0091(10)
C11 .0672(16) .0561(14) .0522(12) -.0072(13) .0004(12) .0064(11)
C12 .078(2) .0638(15) .0635(14) -.0179(16) -.0090(14) .0156(13)
C13 .078(2) .092(2) .0818(19) -.0131(18) .0103(16) .0078(16)
C14 .109(2) .0380(10) .0534(12) -.0093(15) -.0009(15) -.0025(10)
C15 .0723(18) .0510(14) .0570(13) .0069(14) .0022(13) -.0043(12)
C16 .087(2) .0786(19) .0893(19) .0092(17) -.0247(17) .0031(17)
C17 .100(2) .0655(18) .0501(15) -.0093(15) .0075(15) .0151(13)
C18 .143(3) .097(2) .0454(14) -.048(2) -.0150(18) .0133(15)
C19 .150(4) .095(2) .0527(16) -.009(3) -.009(2) .0051(15)
C20 .110(3) .076(2) .106(2) .0336(18) -.002(2) .0267(16)
C21 .100(2) .105(2) .0621(16) .004(2) .0281(16) .0054(16)
C22 .0793(19) .0721(15) .0511(12) -.0177(15) -.0095(13) .0038(12)

loop_
_atom_type_symbol
_atom_type_scat_dispersion_real
_atom_type_scat_dispersion_imag
_atom_type_scat_source
C .003296 .001587 'Int Tables Vol IV Tables 2.2B and 2.3.1'
H 0 0 'Int Tables Vol IV Tables 2.2B and 2.3.1'
O .01062 .005981 'Int Tables Vol IV Tables 2.2B and 2.3.1'

loop_
_geom_angle_atom_site_label_1
_geom_angle_atom_site_label_2
_geom_angle_atom_site_label_3
_geom_angle
C8 O1 C12 103.03(18)
C4 O2 C15 121.78(18)
C3 O4 C17 116.0(2)
H1A C1 H1B 112.2(3)
H1A C1 C2 104.8(2)
H1A C1 C10 115.2(2)
H1B C1 C2 117.5(2)
H1B C1 C10 95.5(2)
C2 C1 C10 112.1(2)
C1 C2 H2A 115.8(2)
C1 C2 H2B 105.3(3)
C1 C2 C3 107.1(2)
H2A C2 H2B 96.6(3)
H2A C2 C3 109.9(2)
H2B C2 C3 122.4(2)
O4 C3 C2 110.1(2)
O4 C3 H3 106.64(18)
O4 C3 C4 103.64(18)
C2 C3 H3 113.0(2)
C2 C3 C4 116.51(18)
H3 C3 C4 106.2(2)
O2 C4 C3 115.23(16)
O2 C4 C5 106.67(18)
O2 C4 C14 97.05(19)
C3 C4 C5 106.78(18)
C3 C4 C14 109.9(2)
C5 C4 C14 121.40(17)
C4 C5 H5 104.46(16)
C4 C5 C6 111.44(19)
C4 C5 C10 112.95(19)
H5 C5 C6 104.7(2)
H5 C5 C10 103.88(19)
C6 C5 C10 117.78(17)
C5 C6 H6A 106.8(2)
C5 C6 H6B 119.1(2)
C5 C6 C7 108.18(19)
H6A C6 H6B 96.4(2)
H6A C6 C7 116.3(2)
H6B C6 C7 110.1(2)
C6 C7 C8 121.5(2)
C6 C7 C11 129.6(2)
C8 C7 C11 108.9(2)
O1 C8 C7 110.9(2)
O1 C8 C9 118.2(2)
C7 C8 C9 130.9(2)
C8 C9 H9A 123.4(2)
C8 C9 H9B 107.6(2)
C8 C9 C10 107.5(2)
H9A C9 H9B 100.7(3)
H9A C9 C10 105.3(2)
H9B C9 C10 112.2(2)
C1 C10 C5 115.57(18)
C1 C10 C9 108.0(2)
C1 C10 C22 105.9(2)
C5 C10 C9 107.15(19)
C5 C10 C22 110.11(19)
C9 C10 C22 110.05(17)
C7 C11 C12 104.0(2)
C7 C11 C13 127.2(2)
C12 C11 C13 128.8(2)
O1 C12 C11 113.2(2)
O1 C12 H12 110.5(2)
C11 C12 H12 136.1(3)
C11 C13 H13A 109.6(3)
C11 C13 H13B 108.8(3)
C11 C13 H13C 110.2(3)
H13A C13 H13B 108.4(3)
H13A C13 H13C 110.9(3)
H13B C13 H13C 109.0(3)
C4 C14 H14A 108.8(2)
C4 C14 H14B 110.4(2)
C4 C14 H14C 109.6(2)
H14A C14 H14B 109.3(3)
H14A C14 H14C 108.3(2)
H14B C14 H14C 110.3(3)
O2 C15 O3 124.3(2)
O2 C15 C16 108.0(2)
O3 C15 C16 127.5(2)
C15 C16 H16A 109.3(3)
C15 C16 H16B 109.4(3)
C15 C16 H16C 108.7(3)
H16A C16 H16B 110.3(3)
H16A C16 H16C 108.7(3)
H16B C16 H16C 110.4(3)
O4 C17 O5 119.7(3)
O4 C17 C18 107.6(2)
O5 C17 C18 132.7(2)
C17 C18 C19 117.5(3)
C17 C18 C20 116.6(3)
C19 C18 C20 125.9(3)
C18 C19 H19 109.7(3)
C18 C19 C21 127.5(3)
H19 C19 C21 122.7(3)
C18 C20 H20A 110.3(3)
C18 C20 H20B 109.4(3)
C18 C20 H20C 109.6(3)
H20A C20 H20B 109.5(4)
H20A C20 H20C 110.2(3)
H20B C20 H20C 107.7(3)
C19 C21 H21A 109.5(3)
C19 C21 H21B 110.5(3)
C19 C21 H21C 109.1(3)
H21A C21 H21B 110.0(3)
H21A C21 H21C 108.4(3)
H21B C21 H21C 109.3(3)
C10 C22 H22A 107.2(2)
C10 C22 H22B 107.4(2)
C10 C22 H22C 107.4(2)
H22A C22 H22B 111.4(3)
H22A C22 H22C 111.6(2)
H22B C22 H22C 111.6(3)

loop_
_geom_bond_atom_site_label_1
_geom_bond_atom_site_label_2
_geom_bond_site_symmetry_1
_geom_bond_site_symmetry_2
_geom_bond_distance
_geom_bond_publ_flag
O1 C8 . . 1.359(3) ?
O1 C12 . . 1.352(3) ?
O2 C4 . . 1.454(3) ?
O2 C15 . . 1.240(3) ?
O3 C15 . . 1.161(3) ?
O4 C3 . . 1.424(3) ?
O4 C17 . . 1.205(3) ?
O5 C17 . . 1.172(4) ?
C1 H1A . . .929(3) ?
C1 H1B . . .970(3) ?
C1 C2 . . 1.512(4) ?
C1 C10 . . 1.474(3) ?
C2 H2A . . 1.003(3) ?
C2 H2B . . .818(2) ?
C2 C3 . . 1.445(3) ?
C3 H3 . . .876(2) ?
C3 C4 . . 1.484(3) ?
C4 C5 . . 1.517(3) ?
C4 C14 . . 1.461(3) ?
C5 H5 . . .988(2) ?
C5 C6 . . 1.476(3) ?
C5 C10 . . 1.529(3) ?
C6 H6A . . .970(2) ?
C6 H6B . . .928(2) ?
C6 C7 . . 1.483(3) ?
C7 C8 . . 1.305(3) ?
C7 C11 . . 1.379(3) ?
C8 C9 . . 1.456(4) ?
C9 H9A . . .779(2) ?
C9 H9B . . .828(2) ?
C9 C10 . . 1.539(3) ?
C10 C22 . . 1.483(3) ?
C11 C12 . . 1.325(3) ?
C11 C13 . . 1.510(4) ?
C12 H12 . . 1.043(3) ?
C13 H13A . . .956(3) ?
C13 H13B . . .977(3) ?
C13 H13C . . .948(3) ?
C14 H14A . . .973(3) ?
C14 H14B . . .948(2) ?
C14 H14C . . .960(3) ?
C15 C16 . . 1.472(4) ?
C16 H16A . . .966(3) ?
C16 H16B . . .945(3) ?
C16 H16C . . .963(3) ?
C17 C18 . . 1.514(4) ?
C18 C19 . . 1.218(5) ?
C18 C20 . . 1.567(5) ?
C19 H19 . . 1.129(3) ?
C19 C21 . . 1.415(5) ?
C20 H20A . . .946(3) ?
C20 H20B . . .973(3) ?
C20 H20C . . .966(3) ?
C21 H21A . . .963(3) ?
C21 H21B . . .950(3) ?
C21 H21C . . .972(3) ?
C22 H22A . . .948(2) ?
C22 H22B . . .949(3) ?
C22 H22C . . .946(3) ?

loop_
_cod_related_entry_id
_cod_related_entry_database
_cod_related_entry_code
1 ChemSpider 21182255
